data_2106361
loop_
_publ_author_name
'Klepp, K.O.'
'Parthe, E.'

_publ_section_title
;
 Orthorhombic gadolinium nickel silicide Gd3 Ni Si2 with a filled-up Hf3
 P2 structure type
;
_journal_name_full 'Acta Crystallographica B (24,1968-38,1982)'
_journal_page_first 1500
_journal_page_last 1504
_journal_volume 37
_journal_year 1981
_chemical_formula_sum 'Gd3 Ni Si2'
_space_group_IT_number 62
_symmetry_space_group_name_Hall '-P 2ac 2n'
_symmetry_space_group_name_H-M 'P n m a'
_cell_angle_alpha 90
_cell_angle_beta 90
_cell_angle_gamma 90
_cell_formula_units_Z 4
_cell_length_a 11.398
_cell_length_b 4.155
_cell_length_c 11.31
_cell_volume 535.627
_citation_journal_id_ASTM ACBCAR
_cod_data_source_file Klepp_ACBCAR_1981_1514.cif
_cod_data_source_block Gd3Ni1Si2
_cod_original_cell_volume 535.6268
_cod_original_formula_sum 'Gd3 Ni1 Si2'
_cod_database_code 2106361

loop_
_symmetry_equiv_pos_as_xyz
x,y,z
-x+1/2,-y,z+1/2
x+1/2,-y+1/2,-z+1/2
-x,y+1/2,-z
-x,-y,-z
x-1/2,y,-z-1/2
-x-1/2,y-1/2,z-1/2
x,-y-1/2,z

loop_
_atom_site_label
_atom_site_type_symbol
_atom_site_fract_x
_atom_site_fract_y
_atom_site_fract_z
_atom_site_occupancy
_atom_site_U_iso_or_equiv
Gd1 Gd 0.3814 0.25 0.4403 1 0.0
Si2 Si 0.303 0.25 0.005 1 0.0
Gd2 Gd 0.0576 0.25 0.375 1 0.0
Si1 Si 0.473 0.25 0.685 1 0.0
Gd3 Gd 0.2137 0.25 0.6976 1 0.0
Ni1 Ni 0.1285 0.25 0.1334 1 0.0
